data_9013952
loop_
_publ_author_name
'Oberti, R.'
'Camara, F.'
'Hawthorne, F. C.'
'Ball, N. A.'

_publ_section_title
;
 Fluoro-aluminoleakeite, NaNa2(Mg2Al2Li)Si8O22F2, a new mineral of the
 amphibole group from Norra Karr, Sweden: description and crystal structure
;
_journal_name_full 'Mineralogical Magazine'
_journal_page_first 817
_journal_page_last 824
_journal_paper_doi 10.1180/minmag.2009.073.5.817
_journal_volume 73
_journal_year 2009
_chemical_compound_source 'Norra Karr, Granna, Jonkoping, Smaland, Sweden'
_chemical_formula_sum
;Al1.18 Ca0.02 F1.4 Fe1.04 H0.6 K0.86 Li0.91 Mg1.76 Mn0.09 Na3.12 O22.6 Si7.96
 Ti0.02 Zn0.04
;
_chemical_name_mineral Fluoro-aluminoleakeite
_space_group_IT_number 12
_symmetry_space_group_name_Hall '-C 2y'
_symmetry_space_group_name_H-M 'C 1 2/m 1'
_cell_angle_alpha 90
_cell_angle_beta 104.067
_cell_angle_gamma 90
_cell_formula_units_Z 2
_cell_length_a 9.7043
_cell_length_b 17.7341
_cell_length_c 5.2833
_cell_volume 881.974
_database_code_amcsd 0014595
_exptl_crystal_density_diffrn 3.261
_cod_original_formula_sum
;Na3.12 K.86 Ca.02 Mg1.76 Fe1.04 Zn.04 Al1.18 Ti.02 (Li.91 Mn.09) Si7.96 O22.6
 F1.4 H.6
;
_cod_database_code 9013952

loop_
_space_group_symop_operation_xyz
x,y,z
1/2+x,1/2+y,z
x,-y,z
1/2+x,1/2-y,z
-x,y,-z
1/2-x,1/2+y,-z
-x,-y,-z
1/2-x,1/2-y,-z

loop_
_atom_site_aniso_label
_atom_site_aniso_U_11
_atom_site_aniso_U_22
_atom_site_aniso_U_33
_atom_site_aniso_U_12
_atom_site_aniso_U_13
_atom_site_aniso_U_23
NaAm 0.04175 0.02390 0.03686 0.00000 0.02517 0.00000
KAm 0.04175 0.02390 0.03686 0.00000 0.02517 0.00000
NaM4 0.01571 0.01115 0.01637 0.00000 0.00855 0.00000
CaM4 0.01571 0.01115 0.01637 0.00000 0.00855 0.00000
MgM1 0.00763 0.00637 0.00612 0.00000 0.00171 0.00000
Fe2+M1 0.00763 0.00637 0.00612 0.00000 0.00171 0.00000
ZnM1 0.00763 0.00637 0.00612 0.00000 0.00171 0.00000
AlM2 0.00584 0.00637 0.00572 0.00000 0.00073 0.00000
Fe3+M2 0.00584 0.00637 0.00572 0.00000 0.00073 0.00000
Fe2+M2 0.00584 0.00637 0.00572 0.00000 0.00073 0.00000
TiM2 0.00584 0.00637 0.00572 0.00000 0.00073 0.00000
LiM3 0.01302 0.00956 0.01237 0.00000 0.00147 0.00000
MnM3 0.01302 0.00956 0.01237 0.00000 0.00147 0.00000
SiT1 0.00539 0.00478 0.00452 -0.00085 0.00049 -0.00046
AlT1 0.00539 0.00478 0.00452 -0.00085 0.00049 -0.00046
SiT2 0.00539 0.00478 0.00452 -0.00085 0.00049 0.00000
O1 0.00584 0.00956 0.00732 -0.00085 0.00098 -0.00046
O2 0.00628 0.00797 0.00758 0.00085 0.00024 0.00000
F3 0.01122 0.00956 0.01344 0.00000 0.00049 0.00000
O3 0.01122 0.00956 0.01344 0.00000 0.00049 0.00000
O4 0.01257 0.00637 0.00918 -0.00254 0.00342 -0.00092
O5 0.00673 0.01115 0.00692 -0.00085 0.00073 0.00322
O6 0.00853 0.01115 0.00639 0.00000 0.00073 -0.00276
O7 0.01122 0.00637 0.01504 0.00000 0.00196 0.00000

loop_
_atom_site_label
_atom_site_fract_x
_atom_site_fract_y
_atom_site_fract_z
_atom_site_occupancy
_atom_site_U_iso_or_equiv
_atom_site_type_symbol
_atom_site_attached_hydrogens
NaAm 0.04530 0.50000 0.09690 0.57000 0.03166 Na 0
KAm 0.04530 0.50000 0.09690 0.43000 0.03166 K 0
NaM4 0.00000 0.27680 0.50000 0.99000 0.01355 Na 0
CaM4 0.00000 0.27680 0.50000 0.01000 0.01355 Ca 0
MgM1 0.00000 0.08750 0.50000 0.88000 0.00684 Mg 0
Fe2+M1 0.00000 0.08750 0.50000 0.10000 0.00684 Fe 0
ZnM1 0.00000 0.08750 0.50000 0.02000 0.00684 Zn 0
AlM2 0.00000 0.17920 0.00000 0.57000 0.00583 Al 0
Fe3+M2 0.00000 0.17920 0.00000 0.38000 0.00583 Fe 0
Fe2+M2 0.00000 0.17920 0.00000 0.04000 0.00583 Fe 0
TiM2 0.00000 0.17920 0.00000 0.01000 0.00583 Ti 0
LiM3 0.00000 0.00000 0.00000 0.91000 0.01191 Li 0
MnM3 0.00000 0.00000 0.00000 0.09000 0.01191 Mn 0
SiT1 0.27730 0.08710 0.29480 0.99000 0.00481 Si 0
AlT1 0.27730 0.08710 0.29480 0.01000 0.00481 Al 0
SiT2 0.28950 0.17250 0.80680 1.00000 0.00532 Si 0
O1 0.10790 0.09300 0.21060 1.00000 0.00785 O 0
O2 0.11770 0.17110 0.74150 1.00000 0.00760 O 0
F3 0.11380 0.00000 0.69580 0.70000 0.01165 F 0
O3 0.11380 0.00000 0.69580 0.30000 0.01165 O 0
O4 0.36640 0.25170 0.80660 1.00000 0.00937 O 0
O5 0.35190 0.12900 0.08820 1.00000 0.00836 O 0
O6 0.34190 0.12060 0.58560 1.00000 0.00861 O 0
O7 0.33210 0.00000 0.30160 1.00000 0.01089 O 0
H 0.18910 0.00000 0.75010 0.30000 0.01267 H 0

loop_
_cod_changelog_entry_id
_cod_changelog_entry_author
_cod_changelog_entry_date
_cod_changelog_entry_text
1
;cod-tools version 3.8.0
Id: cif_guess_AMCSD_atom_types 9581 2023-05-17 12:35:41Z saulius
;
2023-05-23T09:22:03+03:00
;Derived atom types and hydrogen counts
from atom names that follow the AMCSD naming convention
(Wat == water, O-H == hydroxyl).
;

loop_
_cod_related_entry_id
_cod_related_entry_database
_cod_related_entry_code
1 AMCSD 0014595
